data_4306334
loop_
_publ_author_name
'Jos\'e Vicente'
'Mar\'ia Teresa Chicote'
'Inmaculada Vicente-Hern\'andez'
'Delia Bautista'

_publ_section_title
;
Synthesis and Reactivity of Ir(I) and Ir(III) Complexes with MeNH2,
Me2C=NR (R = H, Me), C,N-C6H4{C(Me)=N(Me)}-2,
and N,N'-RN=C(Me)CH2C(Me2)NHR (R = H, Me) Ligands
;
_journal_name_full 'Inorganic Chemistry'
_journal_page_first 9592
_journal_page_last 9605
_journal_paper_doi 10.1021/ic801184v
_journal_volume 47
_journal_year 2008
_chemical_formula_sum 'C10 H18 Cl2 Ir N'
_chemical_formula_weight 415.35
_chemical_name_systematic
; 
 ? 
;
_space_group_IT_number 14
_symmetry_cell_setting monoclinic
_symmetry_space_group_name_Hall '-P 2ybc'
_symmetry_space_group_name_H-M 'P 1 21/c 1'
_atom_sites_solution_hydrogens geom
_atom_sites_solution_primary direct
_atom_sites_solution_secondary difmap
_audit_creation_method SHELXL-97
_cell_angle_alpha 90.00
_cell_angle_beta 101.791(2)
_cell_angle_gamma 90.00
_cell_formula_units_Z 4
_cell_length_a 8.6828(6)
_cell_length_b 7.7401(5)
_cell_length_c 19.4092(13)
_cell_measurement_reflns_used 8679
_cell_measurement_temperature 100(2)
_cell_measurement_theta_max 28.11
_cell_measurement_theta_min 2.40
_cell_volume 1276.89(15)
_computing_cell_refinement 'Bruker SAINT'
_computing_data_collection 'Bruker SMART'
_computing_data_reduction 'Bruker SAINT'
_computing_molecular_graphics 'Bruker SHELXTL'
_computing_publication_material 'Bruker SHELXTL'
_computing_structure_refinement 'SHELXL-97 (Sheldrick, 1997)'
_computing_structure_solution 'SHELXS-97 (Sheldrick, 1990)'
_diffrn_ambient_temperature 100(2)
_diffrn_detector_area_resol_mean 8.26
_diffrn_measured_fraction_theta_full 1.000
_diffrn_measured_fraction_theta_max 0.948
_diffrn_measurement_device_type 'Bruker SMART APEX CCD'
_diffrn_measurement_method \w-scan
_diffrn_radiation_monochromator graphite
_diffrn_radiation_source 'fine-focus sealed tube'
_diffrn_radiation_type MoK\a
_diffrn_radiation_wavelength 0.71073
_diffrn_reflns_av_R_equivalents 0.0212
_diffrn_reflns_av_sigmaI/netI 0.0174
_diffrn_reflns_limit_h_max 11
_diffrn_reflns_limit_h_min -11
_diffrn_reflns_limit_k_max 9
_diffrn_reflns_limit_k_min -10
_diffrn_reflns_limit_l_max 24
_diffrn_reflns_limit_l_min -25
_diffrn_reflns_number 14215
_diffrn_reflns_theta_full 26.00
_diffrn_reflns_theta_max 28.13
_diffrn_reflns_theta_min 2.14
_exptl_absorpt_coefficient_mu 10.839
_exptl_absorpt_correction_T_max 0.5624
_exptl_absorpt_correction_T_min 0.4776
_exptl_absorpt_correction_type multi-scan
_exptl_absorpt_process_details SADABS
_exptl_crystal_colour yellow
_exptl_crystal_density_diffrn 2.161
_exptl_crystal_density_method 'not measured'
_exptl_crystal_description block
_exptl_crystal_F_000 784
_exptl_crystal_size_max 0.08
_exptl_crystal_size_mid 0.07
_exptl_crystal_size_min 0.06
_refine_diff_density_max 1.563
_refine_diff_density_min -0.762
_refine_diff_density_rms 0.131
_refine_ls_extinction_method none
_refine_ls_goodness_of_fit_ref 1.134
_refine_ls_hydrogen_treatment 'NH3 free with sadi,methyls rigid'
_refine_ls_matrix_type full
_refine_ls_number_parameters 144
_refine_ls_number_reflns 2964
_refine_ls_number_restraints 3
_refine_ls_restrained_S_all 1.133
_refine_ls_R_factor_all 0.0219
_refine_ls_R_factor_gt 0.0208
_refine_ls_shift/su_max 0.002
_refine_ls_shift/su_mean 0.000
_refine_ls_structure_factor_coef Fsqd
_refine_ls_weighting_details 'calc w=1/[\s^2^(Fo^2^)+(0.0211P)^2^+2.7931P] where P=(Fo^2^+2Fc^2^)/3'
_refine_ls_weighting_scheme calc
_refine_ls_wR_factor_gt 0.0461
_refine_ls_wR_factor_ref 0.0465
_reflns_number_gt 2875
_reflns_number_total 2964
_reflns_threshold_expression >2sigma(I)
_cod_data_source_file ic801184v_si_001_1.cif
_cod_data_source_block ivc33s
_cod_database_code 4306334

loop_
_symmetry_equiv_pos_as_xyz
'x, y, z'
'-x, y+1/2, -z+1/2'
'-x, -y, -z'
'x, -y-1/2, z-1/2'

loop_
_atom_site_label
_atom_site_type_symbol
_atom_site_fract_x
_atom_site_fract_y
_atom_site_fract_z
_atom_site_U_iso_or_equiv
_atom_site_adp_type
_atom_site_occupancy
_atom_site_symmetry_multiplicity
_atom_site_calc_flag
_atom_site_refinement_flags
_atom_site_disorder_assembly
_atom_site_disorder_group
Ir1 Ir 0.704754(14) 0.557209(15) 0.899962(6) 0.01012(5) Uani 1 1 d . . .
N1 N 0.7634(4) 0.5103(4) 1.01021(16) 0.0148(6) Uani 1 1 d D . .
H01A H 0.695(4) 0.548(5) 1.032(2) 0.012(10) Uiso 1 1 d D . .
H01B H 0.850(4) 0.549(5) 1.033(2) 0.022(12) Uiso 1 1 d D . .
H01C H 0.764(6) 0.402(3) 1.016(3) 0.034(14) Uiso 1 1 d D . .
Cl2 Cl 0.89654(10) 0.33173(11) 0.89516(5) 0.01732(17) Uani 1 1 d . . .
Cl3 Cl 0.51039(10) 0.33352(11) 0.90359(4) 0.01578(16) Uani 1 1 d . . .
C11 C 0.5644(4) 0.6935(4) 0.81158(17) 0.0143(7) Uani 1 1 d . . .
C12 C 0.5611(4) 0.7821(4) 0.87780(17) 0.0128(6) Uani 1 1 d . . .
C13 C 0.7201(4) 0.8304(4) 0.90834(17) 0.0122(6) Uani 1 1 d . . .
C14 C 0.8213(4) 0.7715(4) 0.86338(18) 0.0139(7) Uani 1 1 d . . .
C15 C 0.7239(4) 0.6868(4) 0.80329(17) 0.0141(7) Uani 1 1 d . . .
C16 C 0.4232(4) 0.6251(5) 0.76147(19) 0.0190(7) Uani 1 1 d . . .
H16A H 0.3728 0.7191 0.7312 0.029 Uiso 1 1 calc R . .
H16B H 0.3484 0.5775 0.7881 0.029 Uiso 1 1 calc R . .
H16C H 0.4558 0.5341 0.7324 0.029 Uiso 1 1 calc R . .
C17 C 0.4190(4) 0.8287(5) 0.90582(19) 0.0196(7) Uani 1 1 d . . .
H17A H 0.4408 0.8114 0.9569 0.029 Uiso 1 1 calc R . .
H17B H 0.3307 0.7551 0.8839 0.029 Uiso 1 1 calc R . .
H17C H 0.3922 0.9500 0.8951 0.029 Uiso 1 1 calc R . .
C18 C 0.7700(5) 0.9275(5) 0.97587(19) 0.0189(7) Uani 1 1 d . . .
H18A H 0.8770 0.8930 0.9985 0.028 Uiso 1 1 calc R . .
H18B H 0.6978 0.9015 1.0073 0.028 Uiso 1 1 calc R . .
H18C H 0.7679 1.0518 0.9661 0.028 Uiso 1 1 calc R . .
C19 C 0.9943(4) 0.8045(5) 0.8726(2) 0.0227(8) Uani 1 1 d . . .
H19A H 1.0115 0.9087 0.8465 0.034 Uiso 1 1 calc R . .
H19B H 1.0446 0.7055 0.8547 0.034 Uiso 1 1 calc R . .
H19C H 1.0400 0.8207 0.9227 0.034 Uiso 1 1 calc R . .
C20 C 0.7831(5) 0.6101(5) 0.7433(2) 0.0227(8) Uani 1 1 d . . .
H20A H 0.7076 0.5242 0.7195 0.034 Uiso 1 1 calc R . .
H20B H 0.8848 0.5542 0.7609 0.034 Uiso 1 1 calc R . .
H20C H 0.7959 0.7014 0.7099 0.034 Uiso 1 1 calc R . .

loop_
_atom_site_aniso_label
_atom_site_aniso_U_11
_atom_site_aniso_U_22
_atom_site_aniso_U_33
_atom_site_aniso_U_23
_atom_site_aniso_U_13
_atom_site_aniso_U_12
Ir1 0.01126(7) 0.00878(7) 0.00981(7) 0.00003(4) 0.00093(5) -0.00012(4)
N1 0.0160(15) 0.0147(15) 0.0134(14) 0.0006(12) 0.0024(12) -0.0009(12)
Cl2 0.0156(4) 0.0143(4) 0.0214(4) -0.0010(3) 0.0021(3) 0.0032(3)
Cl3 0.0159(4) 0.0142(4) 0.0170(4) 0.0004(3) 0.0028(3) -0.0035(3)
C11 0.0188(17) 0.0101(16) 0.0125(15) 0.0025(12) 0.0000(13) 0.0006(13)
C12 0.0155(16) 0.0072(15) 0.0138(16) 0.0041(12) -0.0012(13) 0.0022(12)
C13 0.0128(16) 0.0120(15) 0.0115(15) 0.0058(12) 0.0021(12) 0.0022(12)
C14 0.0159(17) 0.0115(15) 0.0140(16) 0.0039(12) 0.0028(13) -0.0005(12)
C15 0.0168(17) 0.0142(16) 0.0109(15) 0.0028(13) 0.0019(13) 0.0018(13)
C16 0.0217(18) 0.0161(17) 0.0160(17) -0.0008(14) -0.0038(14) -0.0030(14)
C17 0.0195(18) 0.0213(18) 0.0195(18) 0.0080(15) 0.0073(14) 0.0072(15)
C18 0.027(2) 0.0140(17) 0.0147(17) -0.0035(13) 0.0010(15) -0.0007(14)
C19 0.0139(17) 0.027(2) 0.029(2) 0.0063(16) 0.0075(15) -0.0032(15)
C20 0.030(2) 0.0238(19) 0.0161(18) -0.0026(15) 0.0090(16) 0.0064(16)

loop_
_atom_type_symbol
_atom_type_description
_atom_type_scat_dispersion_real
_atom_type_scat_dispersion_imag
_atom_type_scat_source
C C 0.0033 0.0016 'International Tables Vol C Tables 4.2.6.8 and 6.1.1.4'
H H 0.0000 0.0000 'International Tables Vol C Tables 4.2.6.8 and 6.1.1.4'
N N 0.0061 0.0033 'International Tables Vol C Tables 4.2.6.8 and 6.1.1.4'
Cl Cl 0.1484 0.1585 'International Tables Vol C Tables 4.2.6.8 and 6.1.1.4'
Ir Ir -1.4442 7.9887 'International Tables Vol C Tables 4.2.6.8 and 6.1.1.4'

loop_
_geom_angle_atom_site_label_1
_geom_angle_atom_site_label_2
_geom_angle_atom_site_label_3
_geom_angle
_geom_angle_site_symmetry_1
_geom_angle_site_symmetry_3
_geom_angle_publ_flag
C13 Ir1 N1 95.43(12) . . ?
C13 Ir1 C12 39.44(12) . . ?
N1 Ir1 C12 110.61(13) . . ?
C13 Ir1 C14 39.32(12) . . ?
N1 Ir1 C14 115.74(13) . . ?
C12 Ir1 C14 66.24(13) . . ?
C13 Ir1 C15 65.80(12) . . ?
N1 Ir1 C15 155.04(13) . . ?
C12 Ir1 C15 65.94(13) . . ?
C14 Ir1 C15 39.40(12) . . ?
C13 Ir1 C11 65.90(12) . . ?
N1 Ir1 C11 149.38(13) . . ?
C12 Ir1 C11 39.77(12) . . ?
C14 Ir1 C11 65.60(13) . . ?
C15 Ir1 C11 38.50(13) . . ?
C13 Ir1 Cl2 133.35(9) . . ?
N1 Ir1 Cl2 83.73(9) . . ?
C12 Ir1 Cl2 163.02(10) . . ?
C14 Ir1 Cl2 99.79(9) . . ?
C15 Ir1 Cl2 97.20(9) . . ?
C11 Ir1 Cl2 126.84(9) . . ?
C13 Ir1 Cl3 137.80(9) . . ?
N1 Ir1 Cl3 82.76(9) . . ?
C12 Ir1 Cl3 101.91(9) . . ?
C14 Ir1 Cl3 160.27(10) . . ?
C15 Ir1 Cl3 122.17(10) . . ?
C11 Ir1 Cl3 95.07(9) . . ?
Cl2 Ir1 Cl3 88.55(3) . . ?
C15 C11 C12 108.1(3) . . ?
C15 C11 C16 126.8(3) . . ?
C12 C11 C16 125.2(3) . . ?
C15 C11 Ir1 70.71(19) . . ?
C12 C11 Ir1 68.96(18) . . ?
C16 C11 Ir1 126.6(2) . . ?
C13 C12 C11 107.2(3) . . ?
C13 C12 C17 125.7(3) . . ?
C11 C12 C17 126.9(3) . . ?
C13 C12 Ir1 69.88(19) . . ?
C11 C12 Ir1 71.28(18) . . ?
C17 C12 Ir1 128.1(2) . . ?
C14 C13 C12 108.9(3) . . ?
C14 C13 C18 126.1(3) . . ?
C12 C13 C18 125.1(3) . . ?
C14 C13 Ir1 70.95(19) . . ?
C12 C13 Ir1 70.69(19) . . ?
C18 C13 Ir1 124.8(2) . . ?
C13 C14 C15 107.7(3) . . ?
C13 C14 C19 126.7(3) . . ?
C15 C14 C19 125.4(3) . . ?
C13 C14 Ir1 69.73(19) . . ?
C15 C14 Ir1 71.23(19) . . ?
C19 C14 Ir1 128.6(2) . . ?
C11 C15 C14 108.2(3) . . ?
C11 C15 C20 126.9(3) . . ?
C14 C15 C20 124.8(3) . . ?
C11 C15 Ir1 70.79(19) . . ?
C14 C15 Ir1 69.37(18) . . ?
C20 C15 Ir1 126.4(3) . . ?

loop_
_geom_bond_atom_site_label_1
_geom_bond_atom_site_label_2
_geom_bond_distance
_geom_bond_site_symmetry_2
_geom_bond_publ_flag
Ir1 C13 2.122(3) . ?
Ir1 N1 2.127(3) . ?
Ir1 C12 2.133(3) . ?
Ir1 C14 2.139(3) . ?
Ir1 C15 2.164(3) . ?
Ir1 C11 2.165(3) . ?
Ir1 Cl2 2.4271(8) . ?
Ir1 Cl3 2.4289(8) . ?
C11 C15 1.427(5) . ?
C11 C12 1.462(5) . ?
C11 C16 1.498(5) . ?
C12 C13 1.436(5) . ?
C12 C17 1.490(5) . ?
C13 C14 1.434(5) . ?
C13 C18 1.496(5) . ?
C14 C15 1.450(5) . ?
C14 C19 1.498(5) . ?
C15 C20 1.490(5) . ?

loop_
_geom_hbond_atom_site_label_D
_geom_hbond_atom_site_label_H
_geom_hbond_atom_site_label_A
_geom_hbond_distance_DH
_geom_hbond_distance_HA
_geom_hbond_distance_DA
_geom_hbond_angle_DHA
_geom_hbond_site_symmetry_A
N1 H01A Cl3 0.84(2) 2.55(3) 3.396(3) 180(4) 3_667
C17 H17A Cl3 0.98 2.88 3.835(4) 164.8 3_667
N1 H01B Cl2 0.84(3) 2.53(3) 3.372(3) 178(4) 3_767
C18 H18C Cl2 0.98 2.91 3.762(4) 146.0 1_565
